data_2212950
loop_
_publ_author_name
'Ligia R. Gomes.'
'Luis M. N. B. F. Santos'
'Schr\"oder, B.'
'Wagner, Ch.'
'Low, John N.'

_publ_section_title Bis[<i>N</i>,<i>N</i>-diisobutyl-<i>N</i>'-(2-thienylcarbonyl)thioureato]copper(II)
_journal_coeditor_code LH2319
_journal_issue 4
_journal_name_full 'Acta Crystallographica Section E'
_journal_page_first m956
_journal_page_last m958
_journal_paper_doi 10.1107/S1600536807009397
_journal_volume 63
_journal_year 2007
_chemical_formula_iupac '[Cu (C14 H21 N2 O1 S2)2]'
_chemical_formula_moiety 'C28 H42 Cu1 N4 O2 S4'
_chemical_formula_sum 'C28 H42 Cu N4 O2 S4'
_chemical_formula_weight 658.44
_chemical_melting_point 374.15
_chemical_name_systematic
;
Bis[N,N-diisobutyl-N'-(2-thienylcarbonyl)thioureato]copper(II)
;
_space_group_IT_number 82
_symmetry_cell_setting tetragonal
_symmetry_space_group_name_Hall 'I -4'
_symmetry_space_group_name_H-M 'I -4'
_atom_sites_solution_hydrogens geom
_atom_sites_solution_primary direct
_atom_sites_solution_secondary difmap
_cell_angle_alpha 90.00
_cell_angle_beta 90.00
_cell_angle_gamma 90.00
_cell_formula_units_Z 4
_cell_length_a 13.1693(6)
_cell_length_b 13.1693(6)
_cell_length_c 20.2499(16)
_cell_measurement_reflns_used 25
_cell_measurement_temperature 290(2)
_cell_measurement_theta_max 25.9
_cell_measurement_theta_min 1.98
_cell_volume 3511.9(4)
_computing_cell_refinement 'CELL (Burzlaff, 1996)'
_computing_data_collection 'IPDS Software (Stoe & Cie, 1996)'
_computing_data_reduction 'INTEGRATE in IPDS Software'
_computing_molecular_graphics 'ORTEPIII (Johnson & Burnett, 1998)'
_computing_publication_material SHELXL97
_computing_structure_refinement 'SHELXL97 (Sheldrick, 1997)'
_computing_structure_solution 'SHELXS97 (Sheldrick, 1997)'
_diffrn_ambient_temperature 290(2)
_diffrn_measured_fraction_theta_full 1.000
_diffrn_measured_fraction_theta_max 1.000
_diffrn_measurement_device_type 'Stoe Stadi-4'
_diffrn_measurement_method 'Profile fitted 2\q/w scans (Clegg, 1981)'
_diffrn_radiation_monochromator graphite
_diffrn_radiation_source 'fine-focus sealed tube'
_diffrn_radiation_type MoK\a
_diffrn_radiation_wavelength 0.71073
_diffrn_reflns_av_R_equivalents 0.0159
_diffrn_reflns_av_sigmaI/netI 0.0153
_diffrn_reflns_limit_h_max 16
_diffrn_reflns_limit_h_min -10
_diffrn_reflns_limit_k_max 16
_diffrn_reflns_limit_k_min -4
_diffrn_reflns_limit_l_max 24
_diffrn_reflns_limit_l_min 0
_diffrn_reflns_number 3447
_diffrn_reflns_theta_full 25.97
_diffrn_reflns_theta_max 26.0
_diffrn_reflns_theta_min 1.85
_diffrn_standards_decay_% 0
_diffrn_standards_interval_time 60
_diffrn_standards_number 12
_exptl_absorpt_coefficient_mu 0.888
_exptl_absorpt_correction_T_max 0.915
_exptl_absorpt_correction_T_min 0.804
_exptl_absorpt_correction_type psi-scan
_exptl_absorpt_process_details '(North <i>et al.</i>,  1968)'
_exptl_crystal_colour green
_exptl_crystal_density_diffrn 1.245
_exptl_crystal_density_method 'not measured'
_exptl_crystal_description prismatic
_exptl_crystal_F_000 1388
_exptl_crystal_size_max 0.3
_exptl_crystal_size_mid 0.1
_exptl_crystal_size_min 0.1
_refine_diff_density_max 0.258
_refine_diff_density_min -0.172
_refine_ls_abs_structure_details 'Flack (1983), 1665 Friedel pairs'
_refine_ls_abs_structure_Flack 0.007(13)
_refine_ls_extinction_method none
_refine_ls_goodness_of_fit_ref 1.139
_refine_ls_hydrogen_treatment constr
_refine_ls_matrix_type full
_refine_ls_number_parameters 184
_refine_ls_number_reflns 3133
_refine_ls_number_restraints 6
_refine_ls_restrained_S_all 1.142
_refine_ls_R_factor_all 0.0321
_refine_ls_R_factor_gt 0.0287
_refine_ls_shift/su_max 0.009
_refine_ls_shift/su_mean 0.001
_refine_ls_structure_factor_coef Fsqd
_refine_ls_weighting_details 'calc w=1/[\s^2^(Fo^2^)+(0.0341P)^2^+1.1097P] where P=(Fo^2^+2Fc^2^)/3'
_refine_ls_weighting_scheme calc
_refine_ls_wR_factor_gt 0.0699
_refine_ls_wR_factor_ref 0.0725
_reflns_number_gt 2938
_reflns_number_total 3133
_reflns_threshold_expression I>2\s(I)
_cod_data_source_file lh2319.cif
_cod_data_source_block I
_cod_original_cell_volume 3512.0(4)
_cod_original_formula_sum 'C28 H42 Cu1 N4 O2 S4'
_cod_database_code 2212950
_cod_database_fobs_code 2212950

loop_
_symmetry_equiv_pos_as_xyz
'x, y, z'
'y, -x, -z'
'-x, -y, z'
'-y, x, -z'
'x+1/2, y+1/2, z+1/2'
'y+1/2, -x+1/2, -z+1/2'
'-x+1/2, -y+1/2, z+1/2'
'-y+1/2, x+1/2, -z+1/2'

loop_
_atom_site_type_symbol
_atom_site_label
_atom_site_fract_x
_atom_site_fract_y
_atom_site_fract_z
_atom_site_U_iso_or_equiv
_atom_site_adp_type
_atom_site_calc_flag
_atom_site_refinement_flags
_atom_site_occupancy
_atom_site_disorder_assembly
_atom_site_disorder_group
Cu Cu1 0.5000 0.5000 0.837738(19) 0.04871(11) Uani d S 1 . .
S S1 0.39224(11) 0.86300(7) 0.97122(6) 0.0994(4) Uani d . 1 . .
C C2 0.4406(2) 0.7424(2) 0.96739(15) 0.0611(7) Uani d . 1 . .
C C3 0.4830(3) 0.7141(3) 1.02630(16) 0.0752(9) Uani d . 1 . .
H H3 0.5127 0.6511 1.0338 0.090 Uiso calc R 1 . .
C C4 0.4765(3) 0.7908(4) 1.0738(2) 0.1058(14) Uani d . 1 . .
H H4 0.5012 0.7845 1.1167 0.127 Uiso calc R 1 . .
C C5 0.4308(4) 0.8742(4) 1.0508(2) 0.1180(18) Uani d . 1 . .
H H5 0.4210 0.9326 1.0759 0.142 Uiso calc R 1 . .
C C21 0.4330(2) 0.6830(2) 0.90682(14) 0.0541(6) Uani d . 1 . .
O O2 0.47946(17) 0.59874(14) 0.90685(9) 0.0655(5) Uani d . 1 . .
N N1 0.37569(18) 0.72475(17) 0.86003(12) 0.0593(6) Uani d . 1 . .
C C6 0.3662(2) 0.69167(19) 0.79794(13) 0.0540(6) Uani d . 1 . .
S S2 0.44170(6) 0.60274(6) 0.75854(3) 0.0651(2) Uani d . 1 . .
N N2 0.29335(18) 0.73776(19) 0.76307(13) 0.0647(6) Uani d . 1 A .
C C7 0.2823(3) 0.7253(3) 0.69160(16) 0.0714(9) Uani d D 1 . .
H H7A 0.2161 0.7505 0.6785 0.086 Uiso calc PR 0.496(12) A -1
H H7B 0.2848 0.6535 0.6811 0.086 Uiso calc PR 0.496(12) A -1
H H7C 0.2114 0.7119 0.6820 0.086 Uiso calc PR 0.504(12) A -2
H H7D 0.3207 0.6660 0.6782 0.086 Uiso calc PR 0.504(12) A -2
C C8A 0.3635(5) 0.7803(6) 0.6515(2) 0.076(3) Uani d PD 0.496(12) A -1
H H8A 0.4297 0.7472 0.6568 0.091 Uiso calc PR 0.496(12) A -1
C C8B 0.3163(9) 0.8146(6) 0.6499(3) 0.1390(19) Uani d PD 0.504(12) A -2
H H8B 0.2597 0.8629 0.6494 0.167 Uiso calc PR 0.504(12) A -2
C C9 0.3293(5) 0.7775(5) 0.57908(18) 0.1390(19) Uani d D 1 . .
H H9A 0.3785 0.8117 0.5521 0.209 Uiso calc PR 0.248(6) A -1
H H9B 0.2647 0.8108 0.5749 0.209 Uiso calc PR 0.248(6) A -1
H H9C 0.3231 0.7082 0.5649 0.209 Uiso calc PR 0.248(6) A -1
H H9D 0.2657 0.7421 0.5758 0.209 Uiso calc PR 0.248(6) A -1
H H9E 0.3795 0.7430 0.5531 0.209 Uiso calc PR 0.248(6) A -1
H H9F 0.3211 0.8456 0.5631 0.209 Uiso calc PR 0.248(6) A -1
H H9G 0.3492 0.8333 0.5514 0.209 Uiso calc PR 0.252(6) A -2
H H9H 0.2661 0.7500 0.5635 0.209 Uiso calc PR 0.252(6) A -2
H H9I 0.3806 0.7258 0.5777 0.209 Uiso calc PR 0.252(6) A -2
H H9J 0.3147 0.7061 0.5770 0.209 Uiso calc PR 0.252(6) A -2
H H9K 0.3978 0.7893 0.5649 0.209 Uiso calc PR 0.252(6) A -2
H H9L 0.2833 0.8136 0.5507 0.209 Uiso calc PR 0.252(6) A -2
C C10A 0.3707(15) 0.8922(7) 0.6672(7) 0.1390(6) Uani d PD 0.496(12) A -1
H H10A 0.3041 0.9218 0.6662 0.209 Uiso calc PR 0.248(6) A -1
H H10B 0.4131 0.9251 0.6351 0.209 Uiso calc PR 0.248(6) A -1
H H10C 0.3996 0.9009 0.7104 0.209 Uiso calc PR 0.248(6) A -1
H H10D 0.4404 0.9101 0.6749 0.209 Uiso calc PR 0.248(6) A -1
H H10E 0.3315 0.9068 0.7060 0.209 Uiso calc PR 0.248(6) A -1
H H10F 0.3449 0.9309 0.6307 0.209 Uiso calc PR 0.248(6) A -1
C C10B 0.4060(10) 0.8705(11) 0.6788(7) 0.155(6) Uani d PD 0.504(12) A -2
H H10G 0.4656 0.8288 0.6755 0.232 Uiso calc PR 0.252(6) A -2
H H10H 0.3929 0.8855 0.7244 0.232 Uiso calc PR 0.252(6) A -2
H H10I 0.4166 0.9326 0.6550 0.232 Uiso calc PR 0.252(6) A -2
H H10J 0.3844 0.9358 0.6945 0.232 Uiso calc PR 0.252(6) A -2
H H10K 0.4571 0.8791 0.6455 0.232 Uiso calc PR 0.252(6) A -2
H H10L 0.4335 0.8320 0.7149 0.232 Uiso calc PR 0.252(6) A -2
C C11 0.2244(3) 0.8096(3) 0.7971(2) 0.0849(11) Uani d . 1 . .
H H11A 0.1897 0.8509 0.7645 0.102 Uiso calc R 1 A .
H H11B 0.2640 0.8545 0.8250 0.102 Uiso calc R 1 . .
C C12 0.1449(3) 0.7538(4) 0.8398(2) 0.0997(13) Uani d . 1 A .
H H12 0.1815 0.7087 0.8700 0.120 Uiso calc R 1 . .
C C13 0.0728(4) 0.6883(5) 0.7984(3) 0.1279(18) Uani d . 1 . .
H H13A 0.1113 0.6503 0.7666 0.192 Uiso calc PR 0.50 A .
H H13B 0.0252 0.7313 0.7758 0.192 Uiso calc PR 0.50 . .
H H13C 0.0368 0.6424 0.8267 0.192 Uiso calc PR 0.50 . .
H H13D 0.0042 0.6990 0.8128 0.192 Uiso calc PR 0.50 . .
H H13E 0.0903 0.6180 0.8036 0.192 Uiso calc PR 0.50 . .
H H13F 0.0788 0.7069 0.7527 0.192 Uiso calc PR 0.50 . .
C C14 0.0888(4) 0.8328(5) 0.8816(2) 0.129(2) Uani d . 1 . .
H H14A 0.0531 0.7993 0.9167 0.194 Uiso calc PR 0.50 A .
H H14B 0.0412 0.8689 0.8544 0.194 Uiso calc PR 0.50 . .
H H14C 0.1369 0.8799 0.8999 0.194 Uiso calc PR 0.50 . .
H H14D 0.1010 0.8994 0.8639 0.194 Uiso calc PR 0.50 . .
H H14E 0.1129 0.8299 0.9263 0.194 Uiso calc PR 0.50 . .
H H14F 0.0173 0.8188 0.8808 0.194 Uiso calc PR 0.50 . .

loop_
_atom_site_aniso_label
_atom_site_aniso_U_11
_atom_site_aniso_U_22
_atom_site_aniso_U_33
_atom_site_aniso_U_12
_atom_site_aniso_U_13
_atom_site_aniso_U_23
Cu1 0.0499(3) 0.0421(2) 0.0542(2) 0.0058(2) 0.000 0.000
S1 0.1320(9) 0.0610(5) 0.1053(7) 0.0178(6) 0.0229(6) -0.0179(5)
C2 0.0635(17) 0.0502(15) 0.0697(16) 0.0036(13) 0.0114(14) -0.0085(13)
C3 0.077(2) 0.081(2) 0.0682(17) 0.0094(17) -0.0004(16) -0.0112(16)
C4 0.093(3) 0.145(4) 0.080(3) -0.009(3) 0.001(2) -0.038(3)
C5 0.127(4) 0.103(3) 0.123(4) -0.015(3) 0.034(3) -0.060(3)
C21 0.0531(14) 0.0471(13) 0.0621(15) 0.0043(12) 0.0112(12) 0.0023(11)
O2 0.0862(14) 0.0510(10) 0.0592(11) 0.0224(10) -0.0057(10) -0.0036(9)
N1 0.0608(13) 0.0493(12) 0.0679(13) 0.0126(11) 0.0034(11) 0.0029(10)
C6 0.0544(14) 0.0462(13) 0.0615(16) 0.0038(12) -0.0008(12) 0.0087(12)
S2 0.0770(5) 0.0603(4) 0.0579(4) 0.0211(4) -0.0045(3) 0.0012(3)
N2 0.0563(13) 0.0632(14) 0.0745(15) 0.0131(11) 0.0013(11) 0.0182(12)
C7 0.0642(18) 0.071(2) 0.078(2) 0.0036(16) -0.0155(15) 0.0189(15)
C8A 0.083(5) 0.074(4) 0.070(4) -0.009(4) 0.003(3) 0.018(3)
C8B 0.191(5) 0.149(4) 0.077(2) -0.052(4) -0.007(3) 0.017(3)
C9 0.191(5) 0.149(4) 0.077(2) -0.052(4) -0.007(3) 0.017(3)
C10A 0.1908(15) 0.1494(7) 0.0769(7) -0.0524(7) -0.0069(11) 0.0174(10)
C10B 0.160(12) 0.169(11) 0.135(10) -0.113(10) -0.044(8) 0.063(8)
C11 0.074(2) 0.083(2) 0.098(3) 0.0347(19) 0.0107(19) 0.028(2)
C12 0.074(2) 0.123(3) 0.102(3) 0.038(2) 0.013(2) 0.039(3)
C13 0.078(3) 0.151(5) 0.154(4) -0.003(3) 0.018(3) 0.026(4)
C14 0.098(3) 0.191(6) 0.099(3) 0.051(4) 0.024(3) 0.018(3)

loop_
_atom_type_symbol
_atom_type_description
_atom_type_scat_dispersion_real
_atom_type_scat_dispersion_imag
_atom_type_scat_source
C C 0.0033 0.0016 'International Tables Vol C Tables 4.2.6.8 and 6.1.1.4'
H H 0.0000 0.0000 'International Tables Vol C Tables 4.2.6.8 and 6.1.1.4'
S S 0.1246 0.1234 'International Tables Vol C Tables 4.2.6.8 and 6.1.1.4'
N N 0.0061 0.0033 'International Tables Vol C Tables 4.2.6.8 and 6.1.1.4'
Cu Cu 0.3201 1.2651 'International Tables Vol C Tables 4.2.6.8 and 6.1.1.4'
O O 0.0106 0.0060 'International Tables Vol C Tables 4.2.6.8 and 6.1.1.4'

loop_
_geom_angle_atom_site_label_1
_geom_angle_atom_site_label_2
_geom_angle_atom_site_label_3
_geom_angle_site_symmetry_1
_geom_angle_site_symmetry_3
_geom_angle
O2 Cu1 O2 . 3_665 87.00(11)
O2 Cu1 S2 . 3_665 167.68(7)
O2 Cu1 S2 3_665 3_665 93.69(6)
O2 Cu1 S2 . . 93.69(6)
O2 Cu1 S2 3_665 . 167.67(7)
S2 Cu1 S2 3_665 . 88.26(4)
C5 S1 C2 . . 90.7(2)
C3 C2 C21 . . 127.9(3)
C3 C2 S1 . . 111.4(2)
C21 C2 S1 . . 120.7(2)
C2 C3 C4 . . 112.2(4)
C2 C3 H3 . . 123.9
C4 C3 H3 . . 123.9
C5 C4 C3 . . 112.4(4)
C5 C4 H4 . . 123.8
C3 C4 H4 . . 123.8
C4 C5 S1 . . 113.3(3)
C4 C5 H5 . . 123.4
S1 C5 H5 . . 123.4
O2 C21 N1 . . 129.5(3)
O2 C21 C2 . . 115.9(3)
N1 C21 C2 . . 114.6(2)
C21 O2 Cu1 . . 131.12(19)
C21 N1 C6 . . 126.1(2)
N1 C6 N2 . . 114.6(2)
N1 C6 S2 . . 126.9(2)
N2 C6 S2 . . 118.4(2)
C6 S2 Cu1 . . 106.04(9)
C6 N2 C7 . . 122.9(3)
C6 N2 C11 . . 118.9(3)
C7 N2 C11 . . 118.1(3)
N2 C7 C8B . . 115.8(3)
N2 C7 C8A . . 113.8(3)
N2 C7 H7A . . 108.8
C8B C7 H7A . . 81.3
C8A C7 H7A . . 108.8
N2 C7 H7B . . 108.8
C8B C7 H7B . . 128.6
C8A C7 H7B . . 108.8
H7A C7 H7B . . 107.7
N2 C7 H7C . . 108.3
C8B C7 H7C . . 108.3
C8A C7 H7C . . 130.9
H7B C7 H7C . . 79.1
N2 C7 H7D . . 108.3
C8B C7 H7D . . 108.3
C8A C7 H7D . . 82.4
H7A C7 H7D . . 131.9
H7C C7 H7D . . 107.4
C10A C8A C7 . . 113.3(9)
C10A C8A C9 . . 104.1(8)
C7 C8A C9 . . 106.9(4)
C10A C8A H8A . . 110.8
C7 C8A H8A . . 110.8
C9 C8A H8A . . 110.8
C10B C8B C7 . . 113.1(8)
C10B C8B C9 . . 115.7(9)
C7 C8B C9 . . 108.0(5)
C10B C8B H8B . . 106.5
C7 C8B H8B . . 106.5
C9 C8B H8B . . 106.5
C8B C9 H9A . . 117.4
C8A C9 H9A . . 109.5
C8B C9 H9B . . 80.6
C8A C9 H9B . . 109.5
H9A C9 H9B . . 109.5
C8B C9 H9C . . 125.2
C8A C9 H9C . . 109.5
H9A C9 H9C . . 109.5
H9B C9 H9C . . 109.5
C8B C9 H9D . . 97.1
C8A C9 H9D . . 109.5
H9A C9 H9D . . 141.1
H9B C9 H9D . . 56.3
H9C C9 H9D . . 56.3
C8B C9 H9E . . 138.2
C8A C9 H9E . . 109.5
H9A C9 H9E . . 56.3
H9B C9 H9E . . 141.1
H9C C9 H9E . . 56.3
H9D C9 H9E . . 109.5
C8B C9 H9F . . 90.3
C8A C9 H9F . . 109.5
H9A C9 H9F . . 56.3
H9B C9 H9F . . 56.3
H9C C9 H9F . . 141.1
H9D C9 H9F . . 109.5
H9E C9 H9F . . 109.5
C8B C9 H9G . . 109.5
C8A C9 H9G . . 117.3
H9B C9 H9G . . 80.9
H9C C9 H9G . . 125.2
H9D C9 H9G . . 124.8
H9E C9 H9G . . 81.6
C8B C9 H9H . . 109.5
C8A C9 H9H . . 125.3
H9A C9 H9H . . 125.1
H9B C9 H9H . . 51.4
H9C C9 H9H . . 58.1
H9E C9 H9H . . 103.8
H9F C9 H9H . . 98.3
H9G C9 H9H . . 109.5
C8B C9 H9I . . 109.5
C8A C9 H9I . . 80.7
H9A C9 H9I . . 80.9
H9B C9 H9I . . 160.9
H9C C9 H9I . . 51.4
H9D C9 H9I . . 105.5
H9F C9 H9I . . 137.0
H9G C9 H9I . . 109.5
H9H C9 H9I . . 109.5
C8B C9 H9J . . 109.5
C8A C9 H9J . . 97.1
H9A C9 H9J . . 124.7
H9B C9 H9J . . 105.5
H9D C9 H9J . . 49.3
H9E C9 H9J . . 69.5
H9F C9 H9J . . 151.4
H9G C9 H9J . . 141.1
H9H C9 H9J . . 56.3
H9I C9 H9J . . 56.3
C8B C9 H9K . . 109.5
C8A C9 H9K . . 90.3
H9B C9 H9K . . 137.1
H9C C9 H9K . . 98.3
H9D C9 H9K . . 151.4
H9F C9 H9K . . 81.5
H9G C9 H9K . . 56.3
H9H C9 H9K . . 141.1
H9I C9 H9K . . 56.3
H9J C9 H9K . . 109.5
C8B C9 H9L . . 109.5
C8A C9 H9L . . 138.1
H9A C9 H9L . . 81.5
H9C C9 H9L . . 103.8
H9D C9 H9L . . 69.6
H9E C9 H9L . . 109.9
H9G C9 H9L . . 56.3
H9H C9 H9L . . 56.3
H9I C9 H9L . . 141.1
H9J C9 H9L . . 109.5
H9K C9 H9L . . 109.5
C8A C10A H10A . . 109.5
C8A C10A H10B . . 109.5
H10A C10A H10B . . 109.5
C8A C10A H10C . . 109.5
H10A C10A H10C . . 109.5
H10B C10A H10C . . 109.5
C8A C10A H10D . . 109.5
H10A C10A H10D . . 141.1
H10B C10A H10D . . 56.3
H10C C10A H10D . . 56.3
C8A C10A H10E . . 109.5
H10A C10A H10E . . 56.3
H10B C10A H10E . . 141.1
H10C C10A H10E . . 56.3
H10D C10A H10E . . 109.5
C8A C10A H10F . . 109.5
H10A C10A H10F . . 56.3
H10B C10A H10F . . 56.3
H10C C10A H10F . . 141.1
H10D C10A H10F . . 109.5
H10E C10A H10F . . 109.5
C8B C10B H10G . . 109.5
C8B C10B H10H . . 109.5
H10G C10B H10H . . 109.5
C8B C10B H10I . . 109.5
H10G C10B H10I . . 109.5
H10H C10B H10I . . 109.5
C8B C10B H10J . . 109.5
H10G C10B H10J . . 141.1
H10H C10B H10J . . 56.3
H10I C10B H10J . . 56.3
C8B C10B H10K . . 109.5
H10G C10B H10K . . 56.3
H10H C10B H10K . . 141.1
H10I C10B H10K . . 56.3
H10J C10B H10K . . 109.5
C8B C10B H10L . . 109.5
H10G C10B H10L . . 56.3
H10H C10B H10L . . 56.3
H10I C10B H10L . . 141.1
H10J C10B H10L . . 109.5
H10K C10B H10L . . 109.5
N2 C11 C12 . . 111.9(3)
N2 C11 H11A . . 109.2
C12 C11 H11A . . 109.2
N2 C11 H11B . . 109.2
C12 C11 H11B . . 109.2
H11A C11 H11B . . 107.9
C13 C12 C14 . . 112.7(4)
C13 C12 C11 . . 112.4(4)
C14 C12 C11 . . 108.3(4)
C13 C12 H12 . . 107.7
C14 C12 H12 . . 107.7
C11 C12 H12 . . 107.7
C12 C13 H13A . . 109.5
C12 C13 H13B . . 109.5
H13A C13 H13B . . 109.5
C12 C13 H13C . . 109.5
H13A C13 H13C . . 109.5
H13B C13 H13C . . 109.5
C12 C13 H13D . . 109.5
H13A C13 H13D . . 141.1
H13B C13 H13D . . 56.3
H13C C13 H13D . . 56.3
C12 C13 H13E . . 109.5
H13A C13 H13E . . 56.3
H13B C13 H13E . . 141.1
H13C C13 H13E . . 56.3
H13D C13 H13E . . 109.5
C12 C13 H13F . . 109.5
H13A C13 H13F . . 56.3
H13B C13 H13F . . 56.3
H13C C13 H13F . . 141.1
H13D C13 H13F . . 109.5
H13E C13 H13F . . 109.5
C12 C14 H14A . . 109.5
C12 C14 H14B . . 109.5
H14A C14 H14B . . 109.5
C12 C14 H14C . . 109.5
H14A C14 H14C . . 109.5
H14B C14 H14C . . 109.5
C12 C14 H14D . . 109.5
H14A C14 H14D . . 141.1
H14B C14 H14D . . 56.3
H14C C14 H14D . . 56.3
C12 C14 H14E . . 109.5
H14A C14 H14E . . 56.3
H14B C14 H14E . . 141.1
H14C C14 H14E . . 56.3
H14D C14 H14E . . 109.5
C12 C14 H14F . . 109.5
H14A C14 H14F . . 56.3
H14B C14 H14F . . 56.3
H14C C14 H14F . . 141.1
H14D C14 H14F . . 109.5
H14E C14 H14F . . 109.5

loop_
_geom_bond_atom_site_label_1
_geom_bond_atom_site_label_2
_geom_bond_site_symmetry_2
_geom_bond_distance
_geom_bond_publ_flag
Cu1 O2 . 1.9295(18) y
Cu1 O2 3_665 1.9295(18) ?
Cu1 S2 3_665 2.2342(7) ?
Cu1 S2 . 2.2343(7) y
S1 C5 . 1.696(5) ?
S1 C2 . 1.713(3) ?
C2 C3 . 1.369(4) ?
C2 C21 . 1.458(4) ?
C3 C4 . 1.397(5) ?
C3 H3 . 0.9300 ?
C4 C5 . 1.337(7) ?
C4 H4 . 0.9300 ?
C5 H5 . 0.9300 ?
C21 O2 . 1.267(3) y
C21 N1 . 1.331(4) y
N1 C6 . 1.337(4) y
C6 N2 . 1.336(3) y
C6 S2 . 1.731(3) y
N2 C7 . 1.464(4) y
N2 C11 . 1.482(4) ?
C7 C8B . 1.516(5) ?
C7 C8A . 1.526(4) ?
C7 H7A . 0.9700 ?
C7 H7B . 0.9700 ?
C7 H7C . 0.9700 ?
C7 H7D . 0.9700 ?
C8A C10A . 1.511(5) ?
C8A C9 . 1.535(4) ?
C8A H8A . 0.9800 ?
C8B C10B . 1.510(5) ?
C8B C9 . 1.524(5) ?
C8B H8B . 0.9800 ?
C9 H9A . 0.9600 ?
C9 H9B . 0.9600 ?
C9 H9C . 0.9600 ?
C9 H9D . 0.9600 ?
C9 H9E . 0.9600 ?
C9 H9F . 0.9600 ?
C9 H9G . 0.9600 ?
C9 H9H . 0.9600 ?
C9 H9I . 0.9600 ?
C9 H9J . 0.9600 ?
C9 H9K . 0.9600 ?
C9 H9L . 0.9600 ?
C10A H10A . 0.9600 ?
C10A H10B . 0.9600 ?
C10A H10C . 0.9600 ?
C10A H10D . 0.9600 ?
C10A H10E . 0.9600 ?
C10A H10F . 0.9600 ?
C10B H10G . 0.9600 ?
C10B H10H . 0.9600 ?
C10B H10I . 0.9600 ?
C10B H10J . 0.9600 ?
C10B H10K . 0.9600 ?
C10B H10L . 0.9600 ?
C11 C12 . 1.543(5) ?
C11 H11A . 0.9700 ?
C11 H11B . 0.9700 ?
C12 C13 . 1.533(7) ?
C12 C14 . 1.531(6) ?
C12 H12 . 0.9800 ?
C13 H13A . 0.9600 ?
C13 H13B . 0.9600 ?
C13 H13C . 0.9600 ?
C13 H13D . 0.9600 ?
C13 H13E . 0.9600 ?
C13 H13F . 0.9600 ?
C14 H14A . 0.9600 ?
C14 H14B . 0.9600 ?
C14 H14C . 0.9600 ?
C14 H14D . 0.9600 ?
C14 H14E . 0.9600 ?
C14 H14F . 0.9600 ?

loop_
_geom_hbond_atom_site_label_D
_geom_hbond_atom_site_label_H
_geom_hbond_atom_site_label_A
_geom_hbond_site_symmetry_A
_geom_hbond_distance_DH
_geom_hbond_distance_HA
_geom_hbond_distance_DA
_geom_hbond_angle_DHA
_geom_hbond_publ_flag
C3 H3 O2 2_567 0.93 2.38 3.264(6) 158 y
